data_7237484
loop_
_publ_author_name
'Tao, Chen-Lei'
'Ying, Yan-Mei'
'Wang, Hui'
'Chen, Bin'
'Zhu, Gen-Ping'
'Song, Yan-Jiang'
'Liu, Xun-Gao'
'Zhao, Zujin'
'Shen, Liang'
'Tang, Ben Zhong'

_publ_section_title
;
 Nonwoven fabric coated with a tetraphenylethene-based luminescent
 metal--organic framework for selective and sensitive sensing of
 nitrobenzene and ammonia
;
_journal_issue 45
_journal_name_full 'Journal of Materials Chemistry C'
_journal_page_first 12371
_journal_paper_doi 10.1039/C8TC03587C
_journal_volume 6
_journal_year 2018
_chemical_formula_moiety 'C66 H42 N4 O8 Zn2'
_chemical_formula_sum 'C66 H42 N4 O8 Zn2'
_chemical_formula_weight 1149.78
_space_group_IT_number 2
_space_group_name_Hall '-P 1'
_space_group_name_H-M_alt 'P -1'
_symmetry_cell_setting triclinic
_symmetry_space_group_name_Hall '-P 1'
_symmetry_space_group_name_H-M 'P -1'
_atom_sites_solution_hydrogens geom
_atom_sites_solution_primary direct
_atom_sites_solution_secondary difmap
_audit_creation_method SHELXL-97
_audit_update_record
;
2018-07-10 deposited with the CCDC.
2018-10-29 downloaded from the CCDC.
;
_cell_angle_alpha 67.163(2)
_cell_angle_beta 82.301(2)
_cell_angle_gamma 79.745(2)
_cell_formula_units_Z 2
_cell_length_a 15.6667(18)
_cell_length_b 15.8992(18)
_cell_length_c 20.918(2)
_cell_measurement_reflns_used 1223
_cell_measurement_temperature 173(2)
_cell_measurement_theta_max 21.38
_cell_measurement_theta_min 2.25
_cell_volume 4713.2(9)
_computing_structure_refinement 'SHELXL-97 (Sheldrick, 2008)'
_computing_structure_solution 'SHELXS-97 (Sheldrick, 2008)'
_diffrn_ambient_temperature 173(2)
_diffrn_measured_fraction_theta_full 0.962
_diffrn_measured_fraction_theta_max 0.962
_diffrn_radiation_monochromator graphite
_diffrn_radiation_source 'fine-focus sealed tube'
_diffrn_radiation_type MoK\a
_diffrn_radiation_wavelength 0.71073
_diffrn_reflns_av_R_equivalents 0.0000
_diffrn_reflns_av_sigmaI/netI 0.2499
_diffrn_reflns_limit_h_max 18
_diffrn_reflns_limit_h_min -18
_diffrn_reflns_limit_k_max 17
_diffrn_reflns_limit_k_min -18
_diffrn_reflns_limit_l_max 24
_diffrn_reflns_limit_l_min -17
_diffrn_reflns_number 16846
_diffrn_reflns_theta_full 24.75
_diffrn_reflns_theta_max 24.75
_diffrn_reflns_theta_min 1.32
_exptl_absorpt_coefficient_mu 0.545
_exptl_absorpt_correction_T_max 0.9577
_exptl_absorpt_correction_T_min 0.8988
_exptl_absorpt_correction_type multi-scan
_exptl_absorpt_process_details 'TWINABS (Bruker, 2004)'
_exptl_crystal_density_diffrn 0.810
_exptl_crystal_density_method 'not measured'
_exptl_crystal_F_000 1180
_exptl_crystal_size_max 0.20
_exptl_crystal_size_mid 0.12
_exptl_crystal_size_min 0.08
_refine_diff_density_max 1.508
_refine_diff_density_min -1.141
_refine_diff_density_rms 0.234
_refine_ls_extinction_method none
_refine_ls_goodness_of_fit_ref 1.194
_refine_ls_hydrogen_treatment constr
_refine_ls_matrix_type full
_refine_ls_number_parameters 759
_refine_ls_number_reflns 16846
_refine_ls_number_restraints 399
_refine_ls_restrained_S_all 1.191
_refine_ls_R_factor_all 0.2502
_refine_ls_R_factor_gt 0.1361
_refine_ls_shift/su_max 0.001
_refine_ls_shift/su_mean 0.000
_refine_ls_structure_factor_coef Fsqd
_refine_ls_weighting_details 'calc w=1/[\s^2^(Fo^2^)+(0.2000P)^2^+0.0000P] where P=(Fo^2^+2Fc^2^)/3'
_refine_ls_weighting_scheme calc
_refine_ls_wR_factor_gt 0.3968
_refine_ls_wR_factor_ref 0.4230
_reflns_number_gt 7421
_reflns_number_total 16846
_reflns_threshold_expression >2sigma(I)
_cod_data_source_file c8tc03587c2.cif
_cod_data_source_block 2
_cod_depositor_comments
;
The following automatic conversions were performed:

data item '_symmetry_cell_setting' value 'Triclinic' was changed to
'triclinic' in accordance with the
/home/saulius/struct/COD-crude-data/automatic-downloads/DataCite-retrospective/RSC/depositions/lib/dictionaries/cif_core.dic
dictionary named 'cif_core.dic' version 2.4.2 last updated on
2011-04-26.

Automatic conversion script
Id: cif_fix_values 6909 2019-04-08 15:41:33Z antanas 
;
_cod_original_cell_volume 4713.3(9)
_cod_original_sg_symbol_Hall '-P1   '
_cod_original_sg_symbol_H-M 'P-1   '
_cod_database_code 7237484

loop_
_symmetry_equiv_pos_as_xyz
'x, y, z'
'-x, -y, -z'

loop_
_atom_site_label
_atom_site_type_symbol
_atom_site_fract_x
_atom_site_fract_y
_atom_site_fract_z
_atom_site_U_iso_or_equiv
_atom_site_adp_type
_atom_site_occupancy
_atom_site_symmetry_multiplicity
_atom_site_calc_flag
_atom_site_refinement_flags
_atom_site_disorder_assembly
_atom_site_disorder_group
C22 C 1.0400(9) 0.1684(10) -0.3084(6) 0.051(4) Uani 0.505(16) 1 d PDU A 1
C23 C 1.0725(13) 0.1214(14) -0.2447(9) 0.045(7) Uani 0.505(16) 1 d PDU A 1
H23 H 1.1300 0.0894 -0.2411 0.054 Uiso 0.505(16) 1 calc PR A 1
C24 C 1.0232(13) 0.1210(15) -0.1883(9) 0.042(7) Uani 0.505(16) 1 d PDU A 1
H24 H 1.0436 0.0859 -0.1435 0.050 Uiso 0.505(16) 1 calc PR A 1
C25 C 0.9415(10) 0.1723(11) -0.1954(7) 0.058(5) Uani 0.505(16) 1 d PDU A 1
C26 C 0.9057(14) 0.206(2) -0.2593(9) 0.062(9) Uani 0.505(16) 1 d PDU A 1
H26 H 0.8460 0.2305 -0.2623 0.075 Uiso 0.505(16) 1 calc PR A 1
C27 C 0.9528(13) 0.204(2) -0.3161(10) 0.050(8) Uani 0.505(16) 1 d PDU A 1
H27 H 0.9283 0.2248 -0.3598 0.060 Uiso 0.505(16) 1 calc PR A 1
C22' C 1.0400(9) 0.1684(10) -0.3084(6) 0.051(4) Uani 0.495(16) 1 d PDU A 2
C23' C 1.0266(17) 0.0889(13) -0.2542(10) 0.060(8) Uani 0.495(16) 1 d PDU A 2
H23' H 1.0518 0.0316 -0.2574 0.072 Uiso 0.495(16) 1 calc PR A 2
C24' C 0.9792(18) 0.0896(14) -0.1971(11) 0.063(9) Uani 0.495(16) 1 d PDU A 2
H24' H 0.9718 0.0339 -0.1586 0.075 Uiso 0.495(16) 1 calc PR A 2
C25' C 0.9415(10) 0.1723(11) -0.1954(7) 0.058(5) Uani 0.495(16) 1 d PDU A 2
C26' C 0.958(2) 0.2554(13) -0.2473(13) 0.072(10) Uani 0.495(16) 1 d PDU A 2
H26' H 0.9317 0.3124 -0.2441 0.087 Uiso 0.495(16) 1 calc PR A 2
C27' C 1.012(2) 0.2531(13) -0.3007(12) 0.070(10) Uani 0.495(16) 1 d PDU A 2
H27' H 1.0307 0.3081 -0.3339 0.084 Uiso 0.495(16) 1 calc PR A 2
C1 C 0.7411(9) 0.1866(9) 0.0369(6) 0.030(3) Uani 1 1 d D . .
C2 C 0.6532(10) 0.1962(9) 0.0294(7) 0.040(4) Uani 1 1 d D . .
C3 C 0.7912(10) 0.1776(12) 0.0975(7) 0.044(5) Uani 1 1 d D . .
C4 C 0.7826(9) 0.1185(10) 0.1673(7) 0.039(4) Uani 1 1 d . . .
H4 H 0.7426 0.0756 0.1781 0.047 Uiso 1 1 calc R . .
C5 C 0.8254(9) 0.1144(10) 0.2235(6) 0.033(4) Uani 1 1 d . . .
H5 H 0.8103 0.0722 0.2686 0.040 Uiso 1 1 calc R . .
C6 C 0.8910(12) 0.1709(12) 0.2161(7) 0.058(5) Uani 1 1 d D . .
C7 C 0.8964(14) 0.2302(15) 0.1505(8) 0.099(9) Uani 1 1 d . . .
H7 H 0.9318 0.2773 0.1397 0.119 Uiso 1 1 calc R . .
C8 C 0.8525(14) 0.2287(14) 0.0942(8) 0.090(8) Uani 1 1 d . . .
H8 H 0.8693 0.2694 0.0489 0.108 Uiso 1 1 calc R . .
C9 C 1.0429(12) 0.1677(12) 0.3903(8) 0.061(5) Uani 1 1 d D . .
C10 C 1.0079(9) 0.0892(9) 0.3919(7) 0.033(3) Uani 1 1 d . . .
H10 H 1.0161 0.0337 0.4316 0.039 Uiso 1 1 calc R . .
C11 C 0.9624(10) 0.0898(11) 0.3381(7) 0.044(4) Uani 1 1 d . . .
H11 H 0.9435 0.0338 0.3434 0.052 Uiso 1 1 calc R . .
C12 C 0.9418(13) 0.1697(13) 0.2749(8) 0.073(6) Uani 1 1 d D . .
C13 C 0.9724(12) 0.2421(13) 0.2757(9) 0.066(5) Uani 1 1 d U . .
H13 H 0.9595 0.2977 0.2370 0.079 Uiso 1 1 calc R . .
C14 C 1.0208(16) 0.2489(13) 0.3250(9) 0.101(8) Uani 1 1 d . . .
H14 H 1.0399 0.3060 0.3168 0.122 Uiso 1 1 calc R . .
C15 C 1.0906(10) 0.1681(12) 0.4496(8) 0.046(4) Uani 1 1 d D . .
C16 C 0.7958(10) 0.1815(12) -0.0212(7) 0.044(4) Uani 1 1 d U A .
C17 C 0.7818(13) 0.2514(12) -0.0898(9) 0.067(6) Uani 1 1 d . . .
H17 H 0.7354 0.3004 -0.0944 0.080 Uiso 1 1 calc R . .
C18 C 0.8298(12) 0.2500(13) -0.1453(8) 0.063(5) Uani 1 1 d . A .
H18 H 0.8221 0.2978 -0.1897 0.076 Uiso 1 1 calc R . .
C19 C 0.8924(10) 0.1744(13) -0.1351(9) 0.061(5) Uani 1 1 d D . .
C20 C 0.9071(10) 0.1025(14) -0.0671(8) 0.063(6) Uani 1 1 d . A .
H20 H 0.9518 0.0523 -0.0635 0.075 Uiso 1 1 calc R . .
C21 C 0.8633(10) 0.1046(12) -0.0140(8) 0.049(4) Uani 1 1 d U . .
H21 H 0.8738 0.0571 0.0300 0.059 Uiso 1 1 calc R A .
C28 C 1.0922(10) 0.1705(12) -0.3678(7) 0.040(4) Uani 1 1 d D . .
C29 C 0.6070(9) 0.1937(11) -0.0301(7) 0.034(4) Uani 1 1 d D . .
C30 C 0.6293(11) 0.1246(12) -0.0572(8) 0.051(5) Uani 1 1 d . . .
H30 H 0.6740 0.0761 -0.0364 0.062 Uiso 1 1 calc R . .
C31 C 0.5898(10) 0.1209(11) -0.1142(8) 0.050(4) Uani 1 1 d . . .
H31 H 0.6108 0.0715 -0.1294 0.060 Uiso 1 1 calc R . .
C32 C 0.5177(12) 0.1908(11) -0.1504(8) 0.052(5) Uani 1 1 d . . .
C33 C 0.4915(12) 0.2616(11) -0.1221(8) 0.057(5) Uani 1 1 d . . .
H33 H 0.4451 0.3092 -0.1404 0.068 Uiso 1 1 calc R . .
C34 C 0.5391(11) 0.2591(11) -0.0626(8) 0.048(5) Uani 1 1 d . . .
H34 H 0.5203 0.3075 -0.0458 0.058 Uiso 1 1 calc R . .
C35 C 0.3665(11) 0.1833(10) -0.3196(7) 0.050(5) Uani 1 1 d D . .
C36 C 0.4132(12) 0.1030(12) -0.2685(9) 0.065(5) Uani 1 1 d . . .
H36 H 0.4136 0.0450 -0.2718 0.078 Uiso 1 1 calc R . .
C37 C 0.4609(13) 0.1038(12) -0.2108(9) 0.070(6) Uani 1 1 d . . .
H37 H 0.4841 0.0476 -0.1765 0.084 Uiso 1 1 calc R . .
C38 C 0.4708(12) 0.1891(11) -0.2082(8) 0.055(5) Uani 1 1 d . . .
C39 C 0.4254(13) 0.2637(13) -0.2577(9) 0.073(6) Uani 1 1 d . . .
H39 H 0.4273 0.3226 -0.2566 0.088 Uiso 1 1 calc R . .
C40 C 0.3739(13) 0.2626(12) -0.3126(9) 0.067(6) Uani 1 1 d . . .
H40 H 0.3456 0.3192 -0.3433 0.081 Uiso 1 1 calc R . .
C41 C 0.3112(11) 0.1807(12) -0.3732(7) 0.047(5) Uani 1 1 d D . .
C42 C 0.6000(10) 0.2027(10) 0.0880(7) 0.033(4) Uani 1 1 d . . .
C43 C 0.5380(12) 0.1539(12) 0.1073(8) 0.061(5) Uani 1 1 d . . .
H43 H 0.5265 0.1204 0.0811 0.073 Uiso 1 1 calc R . .
C44 C 0.4894(10) 0.1515(11) 0.1661(8) 0.053(5) Uani 1 1 d . . .
H44 H 0.4460 0.1119 0.1845 0.064 Uiso 1 1 calc R . .
C45 C 0.5035(12) 0.2079(12) 0.2000(8) 0.053(5) Uani 1 1 d . . .
C46 C 0.5612(11) 0.2666(11) 0.1732(8) 0.051(5) Uani 1 1 d . . .
H46 H 0.5659 0.3099 0.1932 0.061 Uiso 1 1 calc R . .
C47 C 0.6090(9) 0.2636(11) 0.1214(8) 0.047(4) Uani 1 1 d . . .
H47 H 0.6527 0.3029 0.1034 0.056 Uiso 1 1 calc R . .
C48 C 0.3561(12) 0.2005(9) 0.3764(8) 0.063(6) Uani 1 1 d D . .
C49 C 0.3809(14) 0.2829(11) 0.3327(9) 0.101(8) Uani 1 1 d D . .
H49 H 0.3638 0.3371 0.3427 0.121 Uiso 1 1 calc R . .
C50 C 0.4294(11) 0.2843(10) 0.2760(8) 0.065(5) Uani 1 1 d DU . .
H50 H 0.4480 0.3404 0.2443 0.078 Uiso 1 1 calc R . .
C51 C 0.4535(10) 0.2059(8) 0.2622(7) 0.049(5) Uani 1 1 d D . .
C52 C 0.4276(14) 0.1246(10) 0.3058(8) 0.086(8) Uani 1 1 d D . .
H52 H 0.4413 0.0711 0.2944 0.103 Uiso 1 1 calc R . .
C53 C 0.3833(11) 0.1223(10) 0.3637(8) 0.066(5) Uani 1 1 d DU . .
H53 H 0.3698 0.0649 0.3974 0.080 Uiso 1 1 calc R . .
C54 C 0.3039(12) 0.1936(14) 0.4415(10) 0.064(6) Uani 1 1 d . . .
C55 C 1.1684(10) 0.6185(11) 0.5129(10) 0.062(5) Uani 1 1 d . . .
C56 C 1.1117(12) 0.6909(11) 0.5079(11) 0.082(7) Uani 1 1 d . . .
H56 H 1.0575 0.7024 0.4883 0.098 Uiso 1 1 calc R . .
C57 C 1.1384(15) 0.7516(14) 0.5346(11) 0.087(6) Uani 1 1 d U . .
H57 H 1.0974 0.8026 0.5366 0.105 Uiso 1 1 calc R . .
C58 C 1.2237(13) 0.7410(11) 0.5590(9) 0.060(5) Uani 1 1 d . . .
C59 C 1.2843(17) 0.6676(15) 0.5517(14) 0.123(10) Uani 1 1 d . . .
H59 H 1.3427 0.6592 0.5631 0.147 Uiso 1 1 calc R . .
C60 C 1.2573(15) 0.6097(15) 0.5282(12) 0.100(7) Uani 1 1 d U . .
H60 H 1.2983 0.5615 0.5215 0.120 Uiso 1 1 calc R . .
C61 C 1.1807(9) 0.4591(11) 0.5132(7) 0.036(4) Uani 1 1 d . . .
H61 H 1.2236 0.4309 0.5461 0.044 Uiso 1 1 calc R . .
C62 C 1.0803(14) 0.5619(16) 0.4420(12) 0.097(7) Uani 1 1 d U . .
H62 H 1.0459 0.6180 0.4171 0.116 Uiso 1 1 calc R . .
C63 C 1.0772(12) 0.4763(13) 0.4399(10) 0.070(6) Uani 1 1 d . . .
H63 H 1.0388 0.4614 0.4156 0.084 Uiso 1 1 calc R . .
C64 C 1.2182(11) 0.9007(10) 0.5591(8) 0.046(4) Uani 1 1 d . . .
H64 H 1.1743 0.9294 0.5271 0.056 Uiso 1 1 calc R . .
C65 C 1.3197(13) 0.7895(11) 0.6315(9) 0.067(6) Uani 1 1 d . . .
H65 H 1.3528 0.7318 0.6553 0.080 Uiso 1 1 calc R . .
C66 C 1.3220(12) 0.8723(11) 0.6371(9) 0.067(6) Uani 1 1 d . . .
H66 H 1.3584 0.8843 0.6645 0.080 Uiso 1 1 calc R . .
N1 N 1.1433(8) 0.4162(8) 0.4817(6) 0.035(3) Uani 1 1 d . . .
N2 N 1.1458(9) 0.5502(9) 0.4895(7) 0.054(4) Uani 1 1 d . . .
N3 N 1.2551(8) 0.9400(8) 0.5909(6) 0.044(3) Uani 1 1 d . . .
N4 N 1.2558(10) 0.8087(10) 0.5813(7) 0.059(4) Uani 1 1 d . . .
O1 O 1.1028(8) 0.2472(8) 0.4455(5) 0.059(3) Uani 1 1 d . . .
O2 O 1.1183(6) 0.0920(7) 0.5000(5) 0.039(3) Uani 1 1 d . . .
O3 O 1.0846(7) 0.2439(8) -0.4168(5) 0.052(3) Uani 1 1 d . . .
O4 O 1.1435(7) 0.0968(7) -0.3645(5) 0.045(3) Uani 1 1 d . . .
O5 O 0.2621(7) 0.2503(7) -0.4110(5) 0.051(3) Uani 1 1 d . . .
O6 O 0.3167(7) 0.1005(8) -0.3786(5) 0.053(3) Uani 1 1 d . . .
O7 O 0.2755(8) 0.2749(8) 0.4433(6) 0.067(4) Uani 1 1 d . . .
O8 O 0.2895(7) 0.1190(8) 0.4784(5) 0.052(3) Uani 1 1 d . . .
Zn1 Zn 1.17605(10) 0.27963(10) 0.50833(8) 0.0279(5) Uani 1 1 d . . .
Zn2 Zn 1.22519(11) 0.07574(11) 0.56571(8) 0.0327(5) Uani 1 1 d . . .

loop_
_atom_site_aniso_label
_atom_site_aniso_U_11
_atom_site_aniso_U_22
_atom_site_aniso_U_33
_atom_site_aniso_U_23
_atom_site_aniso_U_13
_atom_site_aniso_U_12
C22 0.065(10) 0.056(10) 0.020(7) -0.009(7) 0.021(7) -0.011(8)
C23 0.065(15) 0.041(14) 0.026(12) -0.014(11) 0.013(12) -0.010(13)
C24 0.055(10) 0.042(10) 0.029(9) -0.014(7) 0.005(8) -0.011(8)
C25 0.071(10) 0.066(10) 0.020(7) 0.003(8) 0.010(8) -0.019(9)
C26 0.065(17) 0.070(17) 0.031(14) -0.001(14) 0.004(14) -0.003(15)
C27 0.074(17) 0.066(16) 0.011(12) -0.013(12) -0.001(13) -0.018(14)
C22' 0.065(10) 0.056(10) 0.020(7) -0.009(7) 0.021(7) -0.011(8)
C23' 0.086(17) 0.046(15) 0.035(13) -0.007(12) 0.014(14) -0.010(14)
C24' 0.078(17) 0.063(16) 0.028(13) 0.003(13) 0.013(13) -0.018(15)
C25' 0.071(10) 0.066(10) 0.020(7) 0.003(8) 0.010(8) -0.019(9)
C26' 0.097(19) 0.045(16) 0.054(16) -0.015(14) 0.022(15) 0.013(15)
C27' 0.093(18) 0.058(17) 0.037(15) 0.004(14) 0.023(15) -0.028(16)
C1 0.032(8) 0.044(9) 0.015(7) -0.010(7) 0.002(7) -0.016(7)
C2 0.063(11) 0.029(8) 0.026(8) -0.009(8) 0.013(8) -0.016(8)
C3 0.056(11) 0.070(13) 0.022(8) -0.026(9) 0.012(8) -0.037(10)
C4 0.047(9) 0.047(10) 0.025(8) -0.017(8) 0.009(8) -0.014(8)
C5 0.049(10) 0.046(10) 0.010(7) -0.014(7) 0.003(7) -0.013(8)
C6 0.113(16) 0.057(12) 0.013(8) -0.007(8) 0.000(9) -0.053(11)
C7 0.16(2) 0.14(2) 0.019(9) 0.005(11) -0.018(11) -0.124(17)
C8 0.15(2) 0.125(19) 0.022(9) -0.024(11) 0.016(11) -0.115(17)
C9 0.094(15) 0.049(12) 0.051(11) -0.026(10) -0.027(10) -0.008(11)
C10 0.043(9) 0.035(9) 0.021(8) -0.010(7) -0.002(7) -0.011(7)
C11 0.067(11) 0.054(11) 0.028(8) -0.024(8) 0.002(8) -0.037(9)
C12 0.125(18) 0.074(15) 0.022(9) 0.004(10) -0.029(10) -0.052(13)
C13 0.091(9) 0.067(9) 0.052(8) -0.018(7) -0.034(7) -0.030(7)
C14 0.21(3) 0.047(13) 0.051(13) -0.001(10) -0.037(15) -0.056(15)
C15 0.058(12) 0.051(12) 0.045(11) -0.030(10) -0.011(9) -0.014(10)
C16 0.056(8) 0.059(8) 0.024(7) -0.017(6) -0.008(6) -0.016(7)
C17 0.116(17) 0.042(11) 0.046(11) -0.021(10) -0.004(11) -0.010(11)
C18 0.080(14) 0.079(14) 0.026(10) -0.023(10) 0.016(9) -0.005(12)
C19 0.039(10) 0.096(15) 0.039(11) -0.022(12) 0.022(9) -0.013(10)
C20 0.044(11) 0.101(16) 0.035(10) -0.028(11) -0.004(9) 0.016(11)
C21 0.048(8) 0.069(9) 0.025(7) -0.015(6) 0.000(6) -0.001(7)
C28 0.052(11) 0.051(12) 0.019(9) -0.020(9) 0.007(8) -0.005(9)
C29 0.030(9) 0.055(11) 0.018(8) -0.018(8) -0.002(7) 0.003(8)
C30 0.059(11) 0.053(11) 0.047(10) -0.022(9) -0.021(9) 0.000(9)
C31 0.062(11) 0.051(10) 0.044(10) -0.028(9) -0.034(9) 0.020(9)
C32 0.090(13) 0.035(10) 0.042(10) -0.019(9) -0.018(10) -0.016(9)
C33 0.088(14) 0.037(10) 0.054(11) -0.028(9) -0.029(10) 0.014(10)
C34 0.070(12) 0.049(11) 0.047(10) -0.036(9) -0.001(9) -0.022(10)
C35 0.102(15) 0.025(9) 0.030(9) -0.010(8) -0.020(9) -0.013(10)
C36 0.087(14) 0.045(11) 0.076(13) -0.031(11) -0.036(11) -0.001(10)
C37 0.113(16) 0.037(11) 0.071(13) -0.025(10) -0.058(12) 0.010(11)
C38 0.102(15) 0.020(9) 0.043(10) -0.006(8) -0.046(10) 0.005(10)
C39 0.116(17) 0.055(13) 0.071(14) -0.039(11) -0.034(13) -0.009(12)
C40 0.109(16) 0.045(12) 0.047(11) -0.006(10) -0.049(11) 0.000(11)
C41 0.075(13) 0.044(11) 0.025(9) -0.014(9) 0.011(9) -0.023(10)
C42 0.044(10) 0.044(10) 0.022(8) -0.020(8) 0.011(7) -0.023(8)
C43 0.086(14) 0.072(14) 0.043(10) -0.040(10) 0.008(10) -0.021(12)
C44 0.061(11) 0.041(10) 0.054(11) -0.018(9) 0.030(9) -0.024(9)
C45 0.077(14) 0.054(12) 0.029(9) -0.023(9) 0.005(9) -0.004(10)
C46 0.088(14) 0.039(10) 0.032(9) -0.020(8) 0.006(9) -0.014(10)
C47 0.049(10) 0.062(11) 0.030(9) -0.018(9) 0.025(8) -0.027(8)
C48 0.109(16) 0.030(10) 0.042(11) -0.012(9) 0.013(10) -0.004(10)
C49 0.17(2) 0.053(13) 0.065(14) -0.021(12) 0.063(15) -0.024(14)
C50 0.075(9) 0.059(9) 0.058(8) -0.030(7) 0.028(7) -0.011(7)
C51 0.068(12) 0.023(9) 0.048(11) -0.011(8) 0.014(9) -0.005(8)
C52 0.17(2) 0.027(11) 0.034(10) 0.003(9) 0.034(12) -0.017(13)
C53 0.075(9) 0.056(8) 0.067(9) -0.030(7) 0.029(7) -0.013(7)
C54 0.069(14) 0.060(14) 0.068(14) -0.036(12) 0.029(11) -0.019(12)
C55 0.042(10) 0.046(11) 0.113(16) -0.052(12) 0.022(11) -0.014(9)
C56 0.070(13) 0.046(11) 0.16(2) -0.071(14) -0.029(14) 0.008(10)
C57 0.099(10) 0.077(10) 0.107(10) -0.057(8) -0.013(8) -0.007(8)
C58 0.091(15) 0.030(10) 0.073(13) -0.032(10) -0.010(11) -0.013(10)
C59 0.13(2) 0.081(18) 0.20(3) -0.09(2) -0.05(2) 0.005(16)
C60 0.104(11) 0.083(10) 0.122(11) -0.049(8) -0.007(9) -0.013(8)
C61 0.033(9) 0.039(10) 0.036(9) -0.017(8) 0.001(7) 0.002(8)
C62 0.100(11) 0.082(10) 0.110(11) -0.035(8) -0.021(8) -0.011(8)
C63 0.073(14) 0.058(13) 0.098(16) -0.046(12) 0.002(12) -0.025(11)
C64 0.083(13) 0.027(10) 0.036(9) -0.016(8) 0.007(9) -0.023(9)
C65 0.100(15) 0.030(10) 0.075(14) -0.029(10) -0.015(12) 0.006(10)
C66 0.089(15) 0.034(11) 0.069(14) -0.010(10) -0.012(11) -0.007(10)
N1 0.052(8) 0.018(7) 0.039(8) -0.017(6) 0.000(7) 0.000(6)
N2 0.067(10) 0.030(8) 0.077(10) -0.027(8) -0.015(8) -0.012(7)
N3 0.065(9) 0.029(8) 0.042(8) -0.016(7) 0.007(7) -0.016(7)
N4 0.077(11) 0.055(11) 0.054(9) -0.031(8) 0.013(8) -0.017(9)
O1 0.107(10) 0.046(8) 0.032(6) -0.012(6) -0.017(6) -0.027(7)
O2 0.058(7) 0.044(7) 0.017(5) -0.005(5) -0.009(5) -0.023(6)
O3 0.070(8) 0.042(8) 0.030(6) -0.009(6) 0.025(6) -0.003(6)
O4 0.077(8) 0.035(7) 0.026(6) -0.011(5) 0.019(5) -0.038(6)
O5 0.065(8) 0.031(7) 0.054(7) -0.007(6) -0.037(6) 0.001(6)
O6 0.060(8) 0.059(8) 0.048(7) -0.029(6) -0.039(6) 0.016(6)
O7 0.077(9) 0.049(8) 0.077(9) -0.037(7) 0.053(7) -0.027(7)
O8 0.070(8) 0.044(8) 0.041(7) -0.016(6) 0.026(6) -0.024(7)
Zn1 0.0431(11) 0.0265(10) 0.0198(9) -0.0139(8) 0.0022(8) -0.0105(8)
Zn2 0.0587(13) 0.0266(10) 0.0188(9) -0.0122(9) -0.0014(9) -0.0130(9)

loop_
_atom_type_symbol
_atom_type_description
_atom_type_scat_dispersion_real
_atom_type_scat_dispersion_imag
_atom_type_scat_source
C C 0.0033 0.0016 'International Tables Vol C Tables 4.2.6.8 and 6.1.1.4'
H H 0.0000 0.0000 'International Tables Vol C Tables 4.2.6.8 and 6.1.1.4'
N N 0.0061 0.0033 'International Tables Vol C Tables 4.2.6.8 and 6.1.1.4'
O O 0.0106 0.0060 'International Tables Vol C Tables 4.2.6.8 and 6.1.1.4'
Zn Zn 0.2839 1.4301 'International Tables Vol C Tables 4.2.6.8 and 6.1.1.4'

loop_
_geom_angle_atom_site_label_1
_geom_angle_atom_site_label_2
_geom_angle_atom_site_label_3
_geom_angle
_geom_angle_site_symmetry_1
_geom_angle_site_symmetry_3
C23 C22 C28 119.5(14) . .
C23 C22 C27 122.4(13) . .
C28 C22 C27 117.4(13) . .
C24 C23 C22 119.4(15) . .
C24 C23 H23 120.3 . .
C22 C23 H23 120.3 . .
C23 C24 C25 119.0(15) . .
C23 C24 H24 120.5 . .
C25 C24 H24 120.5 . .
C24 C25 C26 119.1(14) . .
C24 C25 C19 117.9(14) . .
C26 C25 C19 122.1(15) . .
C27 C26 C25 121.6(15) . .
C27 C26 H26 119.2 . .
C25 C26 H26 119.2 . .
C26 C27 C22 116.1(14) . .
C26 C27 H27 121.9 . .
C22 C27 H27 121.9 . .
C24' C23' H23' 119.3 . .
C23' C24' H24' 121.2 . .
C27' C26' H26' 120.9 . .
C26' C27' H27' 120.4 . .
C2 C1 C16 114.8(12) . .
C2 C1 C3 132.1(12) . .
C16 C1 C3 113.1(11) . .
C1 C2 C42 113.5(13) . .
C1 C2 C29 129.5(12) . .
C42 C2 C29 116.9(12) . .
C8 C3 C4 105.4(13) . .
C8 C3 C1 125.8(14) . .
C4 C3 C1 128.7(13) . .
C3 C4 C5 128.3(14) . .
C3 C4 H4 115.8 . .
C5 C4 H4 115.8 . .
C4 C5 C6 123.3(12) . .
C4 C5 H5 118.4 . .
C6 C5 H5 118.4 . .
C7 C6 C5 108.5(13) . .
C7 C6 C12 125.0(14) . .
C5 C6 C12 126.4(13) . .
C6 C7 C8 125.2(16) . .
C6 C7 H7 117.4 . .
C8 C7 H7 117.4 . .
C3 C8 C7 128.7(15) . .
C3 C8 H8 115.7 . .
C7 C8 H8 115.7 . .
C10 C9 C14 110.0(13) . .
C10 C9 C15 124.0(15) . .
C14 C9 C15 125.9(15) . .
C11 C10 C9 123.7(14) . .
C11 C10 H10 118.1 . .
C9 C10 H10 118.1 . .
C10 C11 C12 125.2(13) . .
C10 C11 H11 117.4 . .
C12 C11 H11 117.4 . .
C13 C12 C11 109.9(14) . .
C13 C12 C6 124.8(16) . .
C11 C12 C6 125.4(15) . .
C12 C13 C14 129.9(18) . .
C12 C13 H13 115.0 . .
C14 C13 H13 115.0 . .
C13 C14 C9 121.1(16) . .
C13 C14 H14 119.4 . .
C9 C14 H14 119.4 . .
O1 C15 O2 122.6(13) . .
O1 C15 C9 115.5(15) . .
O2 C15 C9 121.9(14) . .
C1 C16 C21 120.7(14) . .
C1 C16 C17 120.3(15) . .
C21 C16 C17 118.9(14) . .
C18 C17 C16 123.0(18) . .
C18 C17 H17 118.5 . .
C16 C17 H17 118.5 . .
C17 C18 C19 115.1(17) . .
C17 C18 H18 122.5 . .
C19 C18 H18 122.5 . .
C18 C19 C25 114.5(16) . .
C18 C19 C20 123.1(15) . .
C25 C19 C20 122.4(16) . .
C21 C20 C19 122.1(17) . .
C21 C20 H20 118.9 . .
C19 C20 H20 118.9 . .
C20 C21 C16 117.7(16) . .
C20 C21 H21 121.2 . .
C16 C21 H21 121.2 . .
O3 C28 O4 127.8(13) . .
O3 C28 C22 115.2(15) . .
O4 C28 C22 117.0(14) . .
C34 C29 C30 112.7(13) . .
C34 C29 C2 124.2(13) . .
C30 C29 C2 123.1(14) . .
C29 C30 C31 125.1(15) . .
C29 C30 H30 117.5 . .
C31 C30 H30 117.5 . .
C30 C31 C32 123.2(14) . .
C30 C31 H31 118.4 . .
C32 C31 H31 118.4 . .
C33 C32 C31 113.0(14) . .
C33 C32 C38 120.9(15) . .
C31 C32 C38 126.0(14) . .
C32 C33 C34 119.2(15) . .
C32 C33 H33 120.4 . .
C34 C33 H33 120.4 . .
C29 C34 C33 126.9(13) . .
C29 C34 H34 116.6 . .
C33 C34 H34 116.6 . .
C40 C35 C36 112.4(14) . .
C40 C35 C41 122.3(15) . .
C36 C35 C41 125.3(14) . .
C35 C36 C37 125.7(15) . .
C35 C36 H36 117.1 . .
C37 C36 H36 117.1 . .
C38 C37 C36 119.4(15) . .
C38 C37 H37 120.3 . .
C36 C37 H37 120.3 . .
C39 C38 C37 112.6(15) . .
C39 C38 C32 127.1(15) . .
C37 C38 C32 119.9(14) . .
C38 C39 C40 127.8(16) . .
C38 C39 H39 116.1 . .
C40 C39 H39 116.1 . .
C35 C40 C39 121.7(16) . .
C35 C40 H40 119.2 . .
C39 C40 H40 119.2 . .
O5 C41 O6 120.7(14) . .
O5 C41 C35 123.9(15) . .
O6 C41 C35 115.5(15) . .
C43 C42 C2 115.0(13) . .
C43 C42 C47 120.8(13) . .
C2 C42 C47 124.0(13) . .
C42 C43 C44 117.7(16) . .
C42 C43 H43 121.2 . .
C44 C43 H43 121.2 . .
C43 C44 C45 119.4(15) . .
C43 C44 H44 120.3 . .
C45 C44 H44 120.3 . .
C46 C45 C44 120.9(14) . .
C46 C45 C51 118.8(15) . .
C44 C45 C51 120.3(16) . .
C47 C46 C45 118.4(16) . .
C47 C46 H46 120.8 . .
C45 C46 H46 120.8 . .
C46 C47 C42 122.0(14) . .
C46 C47 H47 119.0 . .
C42 C47 H47 119.0 . .
C53 C48 C49 121.6(13) . .
C53 C48 C54 118.2(13) . .
C49 C48 C54 120.1(13) . .
C50 C49 C48 117.3(13) . .
C50 C49 H49 121.4 . .
C48 C49 H49 121.4 . .
C49 C50 C51 120.7(13) . .
C49 C50 H50 119.7 . .
C51 C50 H50 119.7 . .
C52 C51 C50 121.4(13) . .
C52 C51 C45 117.8(13) . .
C50 C51 C45 120.7(13) . .
C53 C52 C51 117.8(13) . .
C53 C52 H52 121.1 . .
C51 C52 H52 121.1 . .
C52 C53 C48 120.9(13) . .
C52 C53 H53 119.6 . .
C48 C53 H53 119.6 . .
O8 C54 O7 132.5(16) . .
O8 C54 C48 115.9(16) . .
O7 C54 C48 111.1(16) . .
C56 C55 C60 123.4(17) . .
C56 C55 N2 118.1(17) . .
C60 C55 N2 117.5(15) . .
C55 C56 C57 113.9(19) . .
C55 C56 H56 123.0 . .
C57 C56 H56 123.0 . .
C56 C57 C58 124.6(18) . .
C56 C57 H57 117.7 . .
C58 C57 H57 117.7 . .
C59 C58 C57 116.0(17) . .
C59 C58 N4 118.0(18) . .
C57 C58 N4 125.5(16) . .
C60 C59 C58 118(2) . .
C60 C59 H59 120.8 . .
C58 C59 H59 120.8 . .
C59 C60 C55 122(2) . .
C59 C60 H60 118.9 . .
C55 C60 H60 118.9 . .
N1 C61 N2 108.1(13) . .
N1 C61 H61 125.9 . .
N2 C61 H61 125.9 . .
C63 C62 N2 107.8(19) . .
C63 C62 H62 126.1 . .
N2 C62 H62 126.1 . .
C62 C63 N1 105.2(17) . .
C62 C63 H63 127.4 . .
N1 C63 H63 127.4 . .
N3 C64 N4 106.7(15) . .
N3 C64 H64 126.7 . .
N4 C64 H64 126.7 . .
C66 C65 N4 105.4(16) . .
C66 C65 H65 127.3 . .
N4 C65 H65 127.3 . .
C65 C66 N3 105.8(17) . .
C65 C66 H66 127.1 . .
N3 C66 H66 127.1 . .
C61 N1 C63 111.6(12) . .
C61 N1 Zn1 118.4(10) . .
C63 N1 Zn1 129.5(11) . .
C61 N2 C62 107.1(14) . .
C61 N2 C55 124.2(15) . .
C62 N2 C55 128.6(16) . .
C64 N3 C66 111.0(14) . .
C64 N3 Zn2 118.3(12) . 1_565
C66 N3 Zn2 130.3(11) . 1_565
C64 N4 C65 111.0(14) . .
C64 N4 C58 120.9(15) . .
C65 N4 C58 127.8(15) . .
C15 O1 Zn1 128.5(11) . .
C15 O2 Zn2 125.1(9) . .
C28 O3 Zn1 122.5(10) . 1_554
C28 O4 Zn2 128.5(9) . 1_554
C41 O5 Zn1 136.9(10) . 1_454
C41 O6 Zn2 120.7(10) . 1_454
C54 O7 Zn1 115.1(11) . 1_455
C54 O8 Zn2 131.6(12) . 1_455
O7 Zn1 O3 162.6(5) 1_655 1_556
O7 Zn1 N1 101.1(5) 1_655 .
O3 Zn1 N1 96.3(4) 1_556 .
O7 Zn1 O1 87.8(5) 1_655 .
O3 Zn1 O1 88.4(4) 1_556 .
N1 Zn1 O1 103.9(5) . .
O7 Zn1 O5 90.0(5) 1_655 1_656
O3 Zn1 O5 86.4(5) 1_556 1_656
N1 Zn1 O5 100.3(5) . 1_656
O1 Zn1 O5 155.7(4) . 1_656
O7 Zn1 Zn2 83.2(4) 1_655 .
O3 Zn1 Zn2 79.5(3) 1_556 .
N1 Zn1 Zn2 172.9(3) . .
O1 Zn1 Zn2 81.8(3) . .
O5 Zn1 Zn2 73.9(3) 1_656 .
O8 Zn2 O4 151.2(5) 1_655 1_556
O8 Zn2 N3 100.3(5) 1_655 1_545
O4 Zn2 N3 108.3(4) 1_556 1_545
O8 Zn2 O6 94.6(5) 1_655 1_656
O4 Zn2 O6 83.7(4) 1_556 1_656
N3 Zn2 O6 100.8(5) 1_545 1_656
O8 Zn2 O2 82.9(4) 1_655 .
O4 Zn2 O2 90.8(4) 1_556 .
N3 Zn2 O2 95.2(5) 1_545 .
O6 Zn2 O2 163.9(4) 1_656 .
O8 Zn2 Zn1 74.2(4) 1_655 .
O4 Zn2 Zn1 77.0(3) 1_556 .
N3 Zn2 Zn1 171.9(4) 1_545 .
O6 Zn2 Zn1 85.7(3) 1_656 .
O2 Zn2 Zn1 78.4(3) . .

loop_
_geom_bond_atom_site_label_1
_geom_bond_atom_site_label_2
_geom_bond_distance
_geom_bond_site_symmetry_2
C22 C23 1.365(14) .
C22 C28 1.385(17) .
C22 C27 1.386(14) .
C23 C24 1.318(17) .
C23 H23 0.9500 .
C24 C25 1.382(14) .
C24 H24 0.9500 .
C25 C26 1.388(14) .
C25 C19 1.397(19) .
C26 C27 1.321(17) .
C26 H26 0.9500 .
C27 H27 0.9500 .
C23' C24' 1.321(17) .
C23' H23' 0.9500 .
C24' H24' 0.9500 .
C26' C27' 1.312(17) .
C26' H26' 0.9500 .
C27' H27' 0.9500 .
C1 C2 1.381(17) .
C1 C16 1.412(18) .
C1 C3 1.526(14) .
C2 C42 1.415(17) .
C2 C29 1.537(14) .
C3 C8 1.34(2) .
C3 C4 1.401(18) .
C4 C5 1.405(18) .
C4 H4 0.9500 .
C5 C6 1.437(19) .
C5 H5 0.9500 .
C6 C7 1.330(19) .
C6 C12 1.545(15) .
C7 C8 1.45(2) .
C7 H7 0.9500 .
C8 H8 0.9500 .
C9 C10 1.44(2) .
C9 C14 1.50(2) .
C9 C15 1.534(15) .
C10 C11 1.407(18) .
C10 H10 0.9500 .
C11 C12 1.46(2) .
C11 H11 0.9500 .
C12 C13 1.33(2) .
C13 C14 1.41(2) .
C13 H13 0.9500 .
C14 H14 0.9500 .
C15 O1 1.273(18) .
C15 O2 1.307(18) .
C16 C21 1.44(2) .
C16 C17 1.45(2) .
C17 C18 1.30(2) .
C17 H17 0.9500 .
C18 C19 1.37(2) .
C18 H18 0.9500 .
C19 C20 1.45(2) .
C20 C21 1.233(18) .
C20 H20 0.9500 .
C21 H21 0.9500 .
C28 O3 1.216(17) .
C28 O4 1.281(17) .
C29 C34 1.39(2) .
C29 C30 1.39(2) .
C30 C31 1.440(19) .
C30 H30 0.9500 .
C31 C32 1.49(2) .
C31 H31 0.9500 .
C32 C33 1.44(2) .
C32 C38 1.51(2) .
C33 C34 1.52(2) .
C33 H33 0.9500 .
C34 H34 0.9500 .
C35 C40 1.35(2) .
C35 C36 1.46(2) .
C35 C41 1.523(15) .
C36 C37 1.51(2) .
C36 H36 0.9500 .
C37 C38 1.42(2) .
C37 H37 0.9500 .
C38 C39 1.39(2) .
C39 C40 1.49(2) .
C39 H39 0.9500 .
C40 H40 0.9500 .
C41 O5 1.274(18) .
C41 O6 1.310(18) .
C42 C43 1.28(2) .
C42 C47 1.430(19) .
C43 C44 1.350(19) .
C43 H43 0.9500 .
C44 C45 1.40(2) .
C44 H44 0.9500 .
C45 C46 1.33(2) .
C45 C51 1.419(18) .
C46 C47 1.245(18) .
C46 H46 0.9500 .
C47 H47 0.9500 .
C48 C53 1.355(13) .
C48 C49 1.363(13) .
C48 C54 1.47(2) .
C49 C50 1.315(15) .
C49 H49 0.9500 .
C50 C51 1.363(13) .
C50 H50 0.9500 .
C51 C52 1.356(13) .
C52 C53 1.304(14) .
C52 H52 0.9500 .
C53 H53 0.9500 .
C54 O8 1.179(19) .
C54 O7 1.30(2) .
C55 C56 1.30(2) .
C55 C60 1.44(3) .
C55 N2 1.463(19) .
C56 C57 1.43(2) .
C56 H56 0.9500 .
C57 C58 1.45(2) .
C57 H57 0.9500 .
C58 C59 1.41(3) .
C58 N4 1.51(2) .
C59 C60 1.35(3) .
C59 H59 0.9500 .
C60 H60 0.9500 .
C61 N1 1.356(17) .
C61 N2 1.370(18) .
C61 H61 0.9500 .
C62 C63 1.39(2) .
C62 N2 1.46(2) .
C62 H62 0.9500 .
C63 N1 1.41(2) .
C63 H63 0.9500 .
C64 N3 1.313(18) .
C64 N4 1.394(19) .
C64 H64 0.9500 .
C65 C66 1.37(2) .
C65 N4 1.46(2) .
C65 H65 0.9500 .
C66 N3 1.50(2) .
C66 H66 0.9500 .
N1 Zn1 2.007(11) .
N3 Zn2 1.995(12) 1_565
O1 Zn1 2.109(11) .
O2 Zn2 2.225(10) .
O3 Zn1 1.956(9) 1_554
O4 Zn2 1.899(10) 1_554
O5 Zn1 2.157(10) 1_454
O6 Zn2 2.138(10) 1_454
O7 Zn1 1.937(10) 1_455
O8 Zn2 1.898(10) 1_455
Zn1 O7 1.937(10) 1_655
Zn1 O3 1.956(9) 1_556
Zn1 O5 2.157(10) 1_656
Zn1 Zn2 2.980(2) .
Zn2 O8 1.898(10) 1_655
Zn2 O4 1.899(10) 1_556
Zn2 N3 1.995(12) 1_545
Zn2 O6 2.138(10) 1_656
